data_7055951
loop_
_publ_author_name
'Bolotin, Dmitrii S.'
'Il'in, Mikhail V.'
'Novikov, Alexander S.'
'Bokach, Nadezhda A.'
'Suslonov, Vitalii V.'
'Kukushkin, Vadim Yu.'

_publ_section_title
;
 Trinuclear (aminonitrone)ZnII complexes as key intermediates in
 zinc(ii)-mediated generation of 1,2,4-oxadiazoles from amidoximes and
 nitriles
;
_journal_issue 5
_journal_name_full 'New J. Chem.'
_journal_page_first 1940
_journal_paper_doi 10.1039/C6NJ03508F
_journal_volume 41
_journal_year 2017
_chemical_formula_moiety 'C18 H22 N4 O6 Zn'
_chemical_formula_sum 'C18 H22 N4 O6 Zn'
_chemical_formula_weight 455.76
_space_group_crystal_system monoclinic
_space_group_IT_number 14
_space_group_name_Hall '-P 2ybc'
_space_group_name_H-M_alt 'P 1 21/c 1'
_symmetry_space_group_name_Hall '-P 2ybc'
_symmetry_space_group_name_H-M 'P 1 21/c 1'
_atom_sites_solution_hydrogens geom
_atom_sites_solution_primary iterative
_atom_sites_solution_secondary difmap
_audit_creation_date 2016-09-12
_audit_creation_method
;
Olex2 1.2
(compiled 2016.08.25 svn.r3337 for OlexSys, GUI svn.r5221)
;
_audit_update_record
;
2016-09-12 deposited with the CCDC.
2017-01-16 downloaded from the CCDC.
;
_cell_angle_alpha 90
_cell_angle_beta 139.46(4)
_cell_angle_gamma 90
_cell_formula_units_Z 4
_cell_length_a 11.955(2)
_cell_length_b 17.5685(11)
_cell_length_c 15.782(3)
_cell_measurement_reflns_used 11136
_cell_measurement_temperature 100(2)
_cell_measurement_theta_max 31.2832
_cell_measurement_theta_min 2.6062
_cell_volume 2154.5(18)
_computing_cell_refinement
;
CrysAlisPro, Agilent Technologies,
Version 1.171.36.20 (release 27-06-2012 CrysAlis171 .NET)
(compiled Jul 11 2012,15:38:31)
;
_computing_data_collection
;
CrysAlisPro, Agilent Technologies,
Version 1.171.36.20 (release 27-06-2012 CrysAlis171 .NET)
(compiled Jul 11 2012,15:38:31)
;
_computing_data_reduction
;
CrysAlisPro, Agilent Technologies,
Version 1.171.36.20 (release 27-06-2012 CrysAlis171 .NET)
(compiled Jul 11 2012,15:38:31)
;
_computing_molecular_graphics 'Olex2 (Dolomanov et al., 2009)'
_computing_publication_material 'Olex2 (Dolomanov et al., 2009)'
_computing_structure_refinement 'ShelXL (Sheldrick, 2015)'
_computing_structure_solution
;
Superflip (Palatinus & Chapuis, 2007;Palatinus & van der Lee, 2008;
Palatinus et al., 2012)
;
_diffrn_ambient_temperature 100(2)
_diffrn_detector_area_resol_mean 16.2096
_diffrn_measured_fraction_theta_full 0.999
_diffrn_measured_fraction_theta_max 0.999
_diffrn_measurement_details
;
#__ type_ start__ end____ width___ exp.time_
  1 omega  -61.00  -35.00   1.0000   28.0000
omega____ theta____ kappa____ phi______ frames
    -      -22.4081 -178.0000   90.0000 26

#__ type_ start__ end____ width___ exp.time_
  2 omega  -90.00   -2.00   1.0000   28.0000
omega____ theta____ kappa____ phi______ frames
    -      -22.4081  -57.0000  -30.0000 88

#__ type_ start__ end____ width___ exp.time_
  3 omega  -55.00   51.00   1.0000   28.0000
omega____ theta____ kappa____ phi______ frames
    -      -22.4081   19.0000  150.0000 106

#__ type_ start__ end____ width___ exp.time_
  4 omega   32.00   70.00   1.0000   28.0000
omega____ theta____ kappa____ phi______ frames
    -       23.3456 -178.0000  -60.0000 38

#__ type_ start__ end____ width___ exp.time_
  5 omega   21.00   62.00   1.0000   28.0000
omega____ theta____ kappa____ phi______ frames
    -       23.3456  -99.0000  120.0000 41

#__ type_ start__ end____ width___ exp.time_
  6 omega   -7.00   20.00   1.0000   28.0000
omega____ theta____ kappa____ phi______ frames
    -       23.3456   77.0000    0.0000 27

#__ type_ start__ end____ width___ exp.time_
  7 omega   62.00   92.00   1.0000   28.0000
omega____ theta____ kappa____ phi______ frames
    -       23.3456   77.0000 -150.0000 30

#__ type_ start__ end____ width___ exp.time_
  8 omega    0.00   37.00   1.0000   28.0000
omega____ theta____ kappa____ phi______ frames
    -       23.3456   77.0000 -150.0000 37

#__ type_ start__ end____ width___ exp.time_
  9 omega    8.00   53.00   1.0000   28.0000
omega____ theta____ kappa____ phi______ frames
    -       23.3456  -99.0000  -90.0000 45

#__ type_ start__ end____ width___ exp.time_
 10 omega    3.00   38.00   1.0000   28.0000
omega____ theta____ kappa____ phi______ frames
    -      -22.4081   77.0000 -150.0000 35

#__ type_ start__ end____ width___ exp.time_
 11 omega  -73.00   -1.00   1.0000   28.0000
omega____ theta____ kappa____ phi______ frames
    -      -22.4081  -57.0000 -150.0000 72

#__ type_ start__ end____ width___ exp.time_
 12 omega  -83.00  -21.00   1.0000   28.0000
omega____ theta____ kappa____ phi______ frames
    -      -22.4081  -57.0000   60.0000 62

#__ type_ start__ end____ width___ exp.time_
 13 omega  -87.00   44.00   1.0000   28.0000
omega____ theta____ kappa____ phi______ frames
    -      -22.4081    0.0000   60.0000 131

#__ type_ start__ end____ width___ exp.time_
 14 omega  -52.00  -14.00   1.0000   28.0000
omega____ theta____ kappa____ phi______ frames
    -      -22.4081   77.0000 -150.0000 38

#__ type_ start__ end____ width___ exp.time_
 15 omega    0.00   58.00   1.0000   28.0000
omega____ theta____ kappa____ phi______ frames
    -       23.3456   77.0000  120.0000 58

#__ type_ start__ end____ width___ exp.time_
 16 omega    7.00   65.00   1.0000   28.0000
omega____ theta____ kappa____ phi______ frames
    -       23.3456  -99.0000    0.0000 58
;
_diffrn_measurement_device_type 'Xcalibur, Eos'
_diffrn_measurement_method '\w scans'
_diffrn_orient_matrix_UB_11 -0.0739782000
_diffrn_orient_matrix_UB_12 0.0097946000
_diffrn_orient_matrix_UB_13 -0.0185482000
_diffrn_orient_matrix_UB_21 0.0243598000
_diffrn_orient_matrix_UB_22 -0.0266340000
_diffrn_orient_matrix_UB_23 0.0455857000
_diffrn_orient_matrix_UB_31 0.0477137000
_diffrn_orient_matrix_UB_32 0.0287146000
_diffrn_orient_matrix_UB_33 0.0485754000
_diffrn_radiation_monochromator graphite
_diffrn_radiation_type MoK\a
_diffrn_radiation_wavelength 0.71073
_diffrn_reflns_av_R_equivalents 0.0467
_diffrn_reflns_av_unetI/netI 0.0257
_diffrn_reflns_Laue_measured_fraction_full 0.999
_diffrn_reflns_Laue_measured_fraction_max 0.999
_diffrn_reflns_limit_h_max 15
_diffrn_reflns_limit_h_min -15
_diffrn_reflns_limit_k_max 22
_diffrn_reflns_limit_k_min -22
_diffrn_reflns_limit_l_max 20
_diffrn_reflns_limit_l_min -20
_diffrn_reflns_number 37536
_diffrn_reflns_point_group_measured_fraction_full 0.999
_diffrn_reflns_point_group_measured_fraction_max 0.999
_diffrn_reflns_theta_full 25.242
_diffrn_reflns_theta_max 27.500
_diffrn_reflns_theta_min 2.611
_diffrn_source 'Enhance (Mo) X-ray Source'
_exptl_absorpt_coefficient_mu 1.180
_exptl_absorpt_correction_T_max 1.00000
_exptl_absorpt_correction_T_min 0.75560
_exptl_absorpt_correction_type multi-scan
_exptl_absorpt_process_details
;
CrysAlisPro, Agilent Technologies,
Version 1.171.36.20 (release 27-06-2012 CrysAlis171 .NET)
(compiled Jul 11 2012,15:38:31)
Empirical absorption correction using spherical harmonics,
 implemented in SCALE3 ABSPACK scaling algorithm.
;
_exptl_crystal_colour 'clear colourless'
_exptl_crystal_colour_lustre clear
_exptl_crystal_colour_primary colourless
_exptl_crystal_density_diffrn 1.405
_exptl_crystal_description prism
_exptl_crystal_F_000 944
_exptl_crystal_size_max 0.15
_exptl_crystal_size_mid 0.1
_exptl_crystal_size_min 0.1
_refine_diff_density_max 0.424
_refine_diff_density_min -0.339
_refine_diff_density_rms 0.057
_refine_ls_extinction_method none
_refine_ls_goodness_of_fit_ref 1.059
_refine_ls_hydrogen_treatment constr
_refine_ls_matrix_type full
_refine_ls_number_parameters 266
_refine_ls_number_reflns 4962
_refine_ls_number_restraints 0
_refine_ls_restrained_S_all 1.059
_refine_ls_R_factor_all 0.0380
_refine_ls_R_factor_gt 0.0299
_refine_ls_shift/su_max 0.000
_refine_ls_shift/su_mean 0.000
_refine_ls_structure_factor_coef Fsqd
_refine_ls_weighting_details 'w=1/[\s^2^(Fo^2^)+(0.0291P)^2^+1.4642P] where P=(Fo^2^+2Fc^2^)/3'
_refine_ls_weighting_scheme calc
_refine_ls_wR_factor_gt 0.0706
_refine_ls_wR_factor_ref 0.0748
_reflns_Friedel_coverage 0.000
_reflns_number_gt 4210
_reflns_number_total 4962
_reflns_threshold_expression 'I > 2\s(I)'
_cod_data_source_file c6nj03508f2.cif
_cod_data_source_block 2a
_cod_depositor_comments 'Adding full bibliography for 7055945--7055952.cif.'
_cod_original_cell_volume 2154.3(14)
_cod_database_code 7055951
_chemical_oxdiff_formula 'Zn N4 O6 C18 H18'
_shelx_space_group_comment
;
The symmetry employed for this shelxl refinement is uniquely defined
by the following loop, which should always be used as a source of
symmetry information in preference to the above space-group names.
They are only intended as comments.
;
_reflns_odcompleteness_completeness 99.89
_reflns_odcompleteness_iscentric 1
_reflns_odcompleteness_theta 28.51
_olex2_refinement_description
;
1. Fixed Uiso
 At 1.2 times of:
  All C(H) groups, All N(H,H) groups
 At 1.5 times of:
  All C(H,H,H) groups, All O(H) groups
2.a Aromatic/amide H refined with riding coordinates:
 C7A(H7A), C3(H3), C3A(H3A), C7(H7), C4(H4), C6A(H6A), C5A(H5A), C4A(H4A),
 C6(H6), C5(H5)
2.b X=CH2 refined with riding coordinates:
 N2A(H2AA,H2AB), N2(H2A,H2B)
2.c Idealised Me refined as rotating group:
 C9A(H9AA,H9AB,H9AC), C9(H9A,H9B,H9C)
2.d Idealised tetrahedral OH refined as rotating group:
 O1A(H1A), O1(H1)
;
_shelx_shelxl_version_number 2014/7
_olex2_submission_special_instructions 'No special instructions were received'

loop_
_space_group_symop_operation_xyz
'x, y, z'
'-x, y+1/2, -z+1/2'
'-x, -y, -z'
'x, -y-1/2, z-1/2'

loop_
_atom_site_label
_atom_site_type_symbol
_atom_site_fract_x
_atom_site_fract_y
_atom_site_fract_z
_atom_site_U_iso_or_equiv
_atom_site_adp_type
_atom_site_occupancy
_atom_site_site_symmetry_order
_atom_site_calc_flag
_atom_site_refinement_flags_posn
Zn1 Zn 0.43507(2) 0.24817(2) 0.61627(2) 0.01330(7) Uani 1 1 d .
O3A O 0.27890(15) 0.16996(7) 0.57252(12) 0.0189(3) Uani 1 1 d .
O3 O 0.35882(16) 0.32672(7) 0.65362(12) 0.0187(3) Uani 1 1 d .
O1A O 0.72495(16) 0.16940(7) 0.86833(12) 0.0235(3) Uani 1 1 d .
H1A H 0.6433 0.1382 0.8251 0.035 Uiso 1 1 calc GR
O2 O 0.2215(2) 0.40940(8) 0.49111(14) 0.0302(3) Uani 1 1 d .
O1 O 0.20460(18) 0.31260(9) 0.35706(12) 0.0296(3) Uani 1 1 d .
H1 H 0.2040 0.3458 0.3950 0.044 Uiso 1 1 calc GR
O2A O 0.46290(17) 0.07649(8) 0.70879(14) 0.0326(3) Uani 1 1 d .
N1A N 0.68126(18) 0.22746(8) 0.78435(14) 0.0163(3) Uani 1 1 d .
N1 N 0.35311(19) 0.26606(9) 0.45137(14) 0.0185(3) Uani 1 1 d .
C2A C 0.7956(2) 0.32750(11) 0.76402(16) 0.0203(4) Uani 1 1 d .
C2 C 0.5425(2) 0.18265(10) 0.48309(16) 0.0192(4) Uani 1 1 d .
N2A N 0.9775(2) 0.24351(9) 0.95207(16) 0.0251(4) Uani 1 1 d .
H2AA H 0.9931 0.2055 0.9965 0.030 Uiso 1 1 calc R
H2AB H 1.0667 0.2688 0.9837 0.030 Uiso 1 1 calc R
N2 N 0.3161(2) 0.25529(10) 0.28495(16) 0.0296(4) Uani 1 1 d .
H2A H 0.2298 0.2878 0.2360 0.035 Uiso 1 1 calc R
H2B H 0.3492 0.2347 0.2559 0.035 Uiso 1 1 calc R
C7A C 0.6921(2) 0.38877(11) 0.72684(19) 0.0289(4) Uani 1 1 d .
H7A H 0.6349 0.3892 0.7471 0.035 Uiso 1 1 calc R
C1A C 0.8183(2) 0.26278(10) 0.83632(17) 0.0170(3) Uani 1 1 d .
C8A C 0.3145(2) 0.10217(10) 0.61680(17) 0.0199(4) Uani 1 1 d .
C8 C 0.2762(2) 0.38909(10) 0.59272(17) 0.0191(4) Uani 1 1 d .
C3 C 0.6695(2) 0.19255(12) 0.49408(18) 0.0251(4) Uani 1 1 d .
H3 H 0.6609 0.2336 0.4502 0.030 Uiso 1 1 calc R
C3A C 0.8818(3) 0.32641(13) 0.73614(19) 0.0324(5) Uani 1 1 d .
H3A H 0.9548 0.2851 0.7635 0.039 Uiso 1 1 calc R
C1 C 0.3970(2) 0.23720(10) 0.40393(17) 0.0184(4) Uani 1 1 d .
C9A C 0.1625(3) 0.05189(12) 0.5500(2) 0.0319(5) Uani 1 1 d .
H9AA H 0.1154 0.0663 0.5782 0.048 Uiso 1 1 calc GR
H9AB H 0.1997 -0.0014 0.5731 0.048 Uiso 1 1 calc GR
H9AC H 0.0737 0.0581 0.4553 0.048 Uiso 1 1 calc GR
C7 C 0.5543(3) 0.12158(11) 0.5454(2) 0.0312(5) Uani 1 1 d .
H7 H 0.4672 0.1134 0.5366 0.037 Uiso 1 1 calc R
C9 C 0.2472(3) 0.43910(11) 0.6523(2) 0.0300(4) Uani 1 1 d .
H9A H 0.2079 0.4079 0.6774 0.045 Uiso 1 1 calc GR
H9B H 0.1597 0.4774 0.5886 0.045 Uiso 1 1 calc GR
H9C H 0.3552 0.4645 0.7297 0.045 Uiso 1 1 calc GR
C4 C 0.8074(3) 0.14278(14) 0.5687(2) 0.0361(5) Uani 1 1 d .
H4 H 0.8929 0.1496 0.5755 0.043 Uiso 1 1 calc R
C6A C 0.6725(3) 0.44948(14) 0.6597(2) 0.0471(7) Uani 1 1 d .
H6A H 0.6029 0.4918 0.6347 0.057 Uiso 1 1 calc R
C5A C 0.7553(3) 0.44762(17) 0.6297(2) 0.0577(9) Uani 1 1 d .
H5A H 0.7405 0.4886 0.5825 0.069 Uiso 1 1 calc R
C4A C 0.8585(3) 0.38728(18) 0.6673(2) 0.0516(8) Uani 1 1 d .
H4A H 0.9147 0.3870 0.6461 0.062 Uiso 1 1 calc R
C6 C 0.6947(4) 0.07236(14) 0.6211(2) 0.0467(7) Uani 1 1 d .
H6 H 0.7038 0.0309 0.6648 0.056 Uiso 1 1 calc R
C5 C 0.8206(3) 0.08333(15) 0.6329(2) 0.0451(6) Uani 1 1 d .
H5 H 0.9164 0.0499 0.6855 0.054 Uiso 1 1 calc R

loop_
_atom_site_aniso_label
_atom_site_aniso_U_11
_atom_site_aniso_U_22
_atom_site_aniso_U_33
_atom_site_aniso_U_23
_atom_site_aniso_U_13
_atom_site_aniso_U_12
Zn1 0.01163(10) 0.01784(11) 0.01064(10) 0.00070(7) 0.00852(9) -0.00005(7)
O3A 0.0157(6) 0.0187(6) 0.0206(6) 0.0014(5) 0.0133(5) -0.0009(5)
O3 0.0211(6) 0.0203(6) 0.0182(6) 0.0007(5) 0.0159(6) 0.0017(5)
O1A 0.0181(6) 0.0248(7) 0.0184(6) 0.0072(5) 0.0113(6) -0.0011(5)
O2 0.0439(9) 0.0233(7) 0.0313(7) 0.0088(6) 0.0308(7) 0.0089(6)
O1 0.0258(7) 0.0431(9) 0.0165(6) 0.0093(6) 0.0151(6) 0.0174(6)
O2A 0.0190(7) 0.0236(7) 0.0354(8) 0.0093(6) 0.0152(7) 0.0013(6)
N1A 0.0142(7) 0.0188(7) 0.0144(7) 0.0033(6) 0.0104(6) 0.0012(6)
N1 0.0156(7) 0.0259(8) 0.0131(7) 0.0027(6) 0.0107(6) 0.0033(6)
C2A 0.0144(8) 0.0251(9) 0.0113(8) -0.0026(7) 0.0070(7) -0.0077(7)
C2 0.0206(9) 0.0231(9) 0.0137(8) -0.0022(7) 0.0130(8) 0.0001(7)
N2A 0.0122(7) 0.0284(9) 0.0211(8) 0.0070(6) 0.0089(7) 0.0004(6)
N2 0.0332(9) 0.0432(10) 0.0188(8) 0.0087(7) 0.0216(8) 0.0145(8)
C7A 0.0157(9) 0.0257(10) 0.0224(10) 0.0033(8) 0.0081(8) -0.0043(8)
C1A 0.0138(8) 0.0207(9) 0.0153(8) -0.0021(6) 0.0107(7) -0.0001(7)
C8A 0.0201(9) 0.0211(9) 0.0213(9) -0.0009(7) 0.0165(8) -0.0026(7)
C8 0.0198(9) 0.0170(8) 0.0218(9) -0.0012(7) 0.0162(8) -0.0021(7)
C3 0.0222(9) 0.0299(10) 0.0217(9) -0.0051(8) 0.0163(8) -0.0041(8)
C3A 0.0302(11) 0.0467(13) 0.0215(10) -0.0102(9) 0.0200(9) -0.0169(10)
C1 0.0186(8) 0.0234(9) 0.0145(8) -0.0006(7) 0.0129(8) -0.0019(7)
C9A 0.0230(10) 0.0257(10) 0.0364(12) 0.0031(9) 0.0196(10) -0.0041(8)
C7 0.0505(13) 0.0256(10) 0.0381(11) 0.0040(9) 0.0395(12) 0.0062(9)
C9 0.0379(12) 0.0231(10) 0.0362(11) -0.0022(8) 0.0301(11) 0.0023(9)
C4 0.0224(10) 0.0481(14) 0.0294(11) -0.0079(10) 0.0173(9) 0.0015(10)
C6A 0.0267(12) 0.0339(12) 0.0299(12) 0.0121(10) 0.0074(10) -0.0070(10)
C5A 0.0419(15) 0.0613(18) 0.0240(12) 0.0123(11) 0.0122(12) -0.0247(14)
C4A 0.0465(15) 0.078(2) 0.0267(11) -0.0077(12) 0.0269(12) -0.0321(15)
C6 0.0743(19) 0.0353(13) 0.0469(14) 0.0193(11) 0.0507(15) 0.0241(13)
C5 0.0445(14) 0.0494(15) 0.0308(12) 0.0078(10) 0.0257(12) 0.0254(12)

loop_
_atom_type_symbol
_atom_type_description
_atom_type_scat_dispersion_real
_atom_type_scat_dispersion_imag
_atom_type_scat_source
C C 0.0033 0.0016 'International Tables Vol C Tables 4.2.6.8 and 6.1.1.4'
H H 0.0000 0.0000 'International Tables Vol C Tables 4.2.6.8 and 6.1.1.4'
N N 0.0061 0.0033 'International Tables Vol C Tables 4.2.6.8 and 6.1.1.4'
O O 0.0106 0.0060 'International Tables Vol C Tables 4.2.6.8 and 6.1.1.4'
Zn Zn 0.2839 1.4301 'International Tables Vol C Tables 4.2.6.8 and 6.1.1.4'

loop_
_geom_angle_atom_site_label_1
_geom_angle_atom_site_label_2
_geom_angle_atom_site_label_3
_geom_angle
O3A Zn1 O3 93.58(5)
O3A Zn1 N1A 112.75(6)
O3A Zn1 N1 104.95(7)
O3 Zn1 N1A 106.28(6)
O3 Zn1 N1 113.58(6)
N1 Zn1 N1A 122.11(7)
C8A O3A Zn1 128.59(12)
C8 O3 Zn1 129.67(11)
N1A O1A H1A 109.5
N1 O1 H1 109.5
O1A N1A Zn1 119.82(11)
C1A N1A Zn1 129.04(12)
C1A N1A O1A 111.07(15)
O1 N1 Zn1 116.25(11)
C1 N1 Zn1 132.76(13)
C1 N1 O1 110.55(14)
C7A C2A C1A 120.17(17)
C7A C2A C3A 120.78(19)
C3A C2A C1A 119.04(18)
C3 C2 C1 119.35(17)
C7 C2 C3 119.43(18)
C7 C2 C1 121.21(17)
H2AA N2A H2AB 120.0
C1A N2A H2AA 120.0
C1A N2A H2AB 120.0
H2A N2 H2B 120.0
C1 N2 H2A 120.0
C1 N2 H2B 120.0
C2A C7A H7A 120.1
C2A C7A C6A 119.7(2)
C6A C7A H7A 120.1
N1A C1A C2A 118.26(16)
N1A C1A N2A 122.86(17)
N2A C1A C2A 118.88(16)
O3A C8A C9A 116.01(17)
O2A C8A O3A 124.31(17)
O2A C8A C9A 119.68(17)
O3 C8 C9 116.10(16)
O2 C8 O3 124.25(17)
O2 C8 C9 119.65(17)
C2 C3 H3 119.9
C4 C3 C2 120.3(2)
C4 C3 H3 119.9
C2A C3A H3A 120.7
C4A C3A C2A 118.6(2)
C4A C3A H3A 120.7
N1 C1 C2 119.66(16)
N1 C1 N2 122.39(17)
N2 C1 C2 117.94(16)
C8A C9A H9AA 109.5
C8A C9A H9AB 109.5
C8A C9A H9AC 109.5
H9AA C9A H9AB 109.5
H9AA C9A H9AC 109.5
H9AB C9A H9AC 109.5
C2 C7 H7 120.2
C2 C7 C6 119.6(2)
C6 C7 H7 120.2
C8 C9 H9A 109.5
C8 C9 H9B 109.5
C8 C9 H9C 109.5
H9A C9 H9B 109.5
H9A C9 H9C 109.5
H9B C9 H9C 109.5
C3 C4 H4 120.0
C5 C4 C3 120.0(2)
C5 C4 H4 120.0
C7A C6A H6A 120.3
C5A C6A C7A 119.4(3)
C5A C6A H6A 120.3
C6A C5A H5A 119.6
C4A C5A C6A 120.8(2)
C4A C5A H5A 119.6
C3A C4A H4A 119.6
C5A C4A C3A 120.7(2)
C5A C4A H4A 119.6
C7 C6 H6 119.7
C5 C6 C7 120.5(2)
C5 C6 H6 119.7
C4 C5 C6 120.1(2)
C4 C5 H5 119.9
C6 C5 H5 119.9

loop_
_geom_bond_atom_site_label_1
_geom_bond_atom_site_label_2
_geom_bond_distance
Zn1 O3A 1.9725(13)
Zn1 O3 1.9747(12)
Zn1 N1A 1.991(2)
Zn1 N1 1.9890(17)
O3A C8A 1.279(2)
O3 C8 1.287(2)
O1A H1A 0.8400
O1A N1A 1.4206(18)
O2 C8 1.238(2)
O1 H1 0.8400
O1 N1 1.421(2)
O2A C8A 1.242(2)
N1A C1A 1.303(2)
N1 C1 1.300(2)
C2A C7A 1.389(3)
C2A C1A 1.483(2)
C2A C3A 1.395(3)
C2 C3 1.401(3)
C2 C1 1.484(3)
C2 C7 1.389(3)
N2A H2AA 0.8800
N2A H2AB 0.8800
N2A C1A 1.338(3)
N2 H2A 0.8800
N2 H2B 0.8800
N2 C1 1.342(2)
C7A H7A 0.9500
C7A C6A 1.392(3)
C8A C9A 1.511(3)
C8 C9 1.508(3)
C3 H3 0.9500
C3 C4 1.385(3)
C3A H3A 0.9500
C3A C4A 1.394(3)
C9A H9AA 0.9800
C9A H9AB 0.9800
C9A H9AC 0.9800
C7 H7 0.9500
C7 C6 1.395(3)
C9 H9A 0.9800
C9 H9B 0.9800
C9 H9C 0.9800
C4 H4 0.9500
C4 C5 1.379(4)
C6A H6A 0.9500
C6A C5A 1.386(4)
C5A H5A 0.9500
C5A C4A 1.373(4)
C4A H4A 0.9500
C6 H6 0.9500
C6 C5 1.381(4)
C5 H5 0.9500
